data_4103586
loop_
_publ_author_name
'Ekambaram Balaraman'
'Boopathy Gnanaprakasam'
'Linda J. W. Shimon'
'David Milstein'

_publ_section_title
;
 Direct Hydrogenation of Amides to Alcohols and Amines under Mild
 Conditions
;
_journal_name_full 'Journal of the American Chemical Society'
_journal_page_first 16756
_journal_page_last 16758
_journal_paper_doi 10.1021/ja1080019
_journal_volume 132
_journal_year 2010
_chemical_formula_moiety 'C20 H28 Cl N2 O P Ru'
_chemical_formula_sum 'C20 H28 Cl N2 O P Ru'
_chemical_formula_weight 479.93
_chemical_name_systematic
; 
 ? 
;
_space_group_IT_number 14
_symmetry_cell_setting monoclinic
_symmetry_space_group_name_Hall '-P 2ybc'
_symmetry_space_group_name_H-M 'P 1 21/c 1'
_atom_sites_solution_hydrogens geom
_atom_sites_solution_primary direct
_atom_sites_solution_secondary difmap
_audit_creation_method SHELXL-97
_cell_angle_alpha 90.00
_cell_angle_beta 92.2530(10)
_cell_angle_gamma 90.00
_cell_formula_units_Z 4
_cell_length_a 8.1380(2)
_cell_length_b 14.3161(2)
_cell_length_c 17.5802(3)
_cell_measurement_reflns_used 4596
_cell_measurement_temperature 120(2)
_cell_measurement_theta_max 27.48
_cell_measurement_theta_min 2.55
_cell_volume 2046.59(7)
_computing_cell_refinement HKL
_computing_data_collection 'Collect package (Bruker Nonius)'
_computing_data_reduction HKL
_computing_structure_refinement 'SHELXL-97 (Sheldrick, 1997)'
_computing_structure_solution 'SHELXS-97 (Sheldrick, 1990)'
_diffrn_ambient_temperature 120(2)
_diffrn_measured_fraction_theta_full 0.996
_diffrn_measured_fraction_theta_max 0.996
_diffrn_measurement_device_type 'Nonius KappaCCD'
_diffrn_measurement_method 'phi and omega scans'
_diffrn_radiation_monochromator graphite
_diffrn_radiation_source 'fine-focus sealed tube'
_diffrn_radiation_type MoK\a
_diffrn_radiation_wavelength 0.71073
_diffrn_reflns_av_R_equivalents 0.0260
_diffrn_reflns_av_sigmaI/netI 0.0409
_diffrn_reflns_limit_h_max 10
_diffrn_reflns_limit_h_min -10
_diffrn_reflns_limit_k_max 18
_diffrn_reflns_limit_k_min -18
_diffrn_reflns_limit_l_max 22
_diffrn_reflns_limit_l_min -22
_diffrn_reflns_number 8665
_diffrn_reflns_theta_full 27.50
_diffrn_reflns_theta_max 27.50
_diffrn_reflns_theta_min 2.72
_exptl_absorpt_coefficient_mu 0.986
_exptl_absorpt_correction_type none
_exptl_crystal_colour orange
_exptl_crystal_density_diffrn 1.558
_exptl_crystal_density_method 'not measured'
_exptl_crystal_description prism
_exptl_crystal_F_000 984
_exptl_crystal_size_max 0.16
_exptl_crystal_size_mid 0.16
_exptl_crystal_size_min 0.12
_refine_diff_density_max 0.940
_refine_diff_density_min -0.698
_refine_diff_density_rms 0.089
_refine_ls_extinction_method none
_refine_ls_goodness_of_fit_ref 0.994
_refine_ls_hydrogen_treatment mixed
_refine_ls_matrix_type full
_refine_ls_number_parameters 245
_refine_ls_number_reflns 4691
_refine_ls_number_restraints 0
_refine_ls_restrained_S_all 0.994
_refine_ls_R_factor_all 0.0435
_refine_ls_R_factor_gt 0.0326
_refine_ls_shift/su_max 0.000
_refine_ls_shift/su_mean 0.000
_refine_ls_structure_factor_coef Fsqd
_refine_ls_weighting_details 'calc w=1/[\s^2^(Fo^2^)+(0.0431P)^2^+1.7154P] where P=(Fo^2^+2Fc^2^)/3'
_refine_ls_weighting_scheme calc
_refine_ls_wR_factor_gt 0.0781
_refine_ls_wR_factor_ref 0.0834
_reflns_number_gt 3942
_reflns_number_total 4691
_reflns_threshold_expression >2sigma(I)
_cod_data_source_file ja1080019_si_001.cif
_cod_data_source_block m1049
_cod_database_code 4103586

loop_
_symmetry_equiv_pos_as_xyz
'x, y, z'
'-x, y+1/2, -z+1/2'
'-x, -y, -z'
'x, -y-1/2, z-1/2'

loop_
_atom_site_label
_atom_site_type_symbol
_atom_site_fract_x
_atom_site_fract_y
_atom_site_fract_z
_atom_site_U_iso_or_equiv
_atom_site_adp_type
_atom_site_occupancy
_atom_site_symmetry_multiplicity
_atom_site_calc_flag
_atom_site_refinement_flags
Ru1 Ru 0.26090(2) 0.380261(13) 0.184775(11) 0.01741(8) Uani 1 1 d .
H1 H 0.457(3) 0.3337(19) 0.1702(15) 0.017(7) Uiso 1 1 d .
Cl1 Cl -0.03899(8) 0.43287(5) 0.18570(4) 0.02541(15) Uani 1 1 d .
P1 P 0.38731(8) 0.47562(4) 0.27344(4) 0.01790(14) Uani 1 1 d .
N1 N 0.1747(3) 0.32928(15) 0.07697(12) 0.0214(5) Uani 1 1 d .
N2 N 0.3242(3) 0.48642(14) 0.11009(11) 0.0182(4) Uani 1 1 d .
C1 C 0.1047(4) 0.24620(19) 0.06329(15) 0.0261(6) Uani 1 1 d .
H1A H 0.1079 0.2007 0.1026 0.031 Uiso 1 1 calc R
C2 C 0.0276(4) 0.2238(2) -0.00625(16) 0.0302(6) Uani 1 1 d .
H2 H -0.0211 0.1641 -0.0141 0.036 Uiso 1 1 calc R
C3 C 0.0228(4) 0.2891(2) -0.06328(15) 0.0285(6) Uani 1 1 d .
H3 H -0.0306 0.2754 -0.1110 0.034 Uiso 1 1 calc R
C4 C 0.0963(3) 0.37533(18) -0.05077(15) 0.0227(6) Uani 1 1 d .
H4 H 0.0952 0.4211 -0.0899 0.027 Uiso 1 1 calc R
C5 C 0.1719(3) 0.39372(17) 0.02005(14) 0.0193(5) Uani 1 1 d .
C6 C 0.2606(3) 0.48168(17) 0.03782(14) 0.0188(5) Uani 1 1 d .
C7 C 0.2895(3) 0.55234(18) -0.01437(14) 0.0222(5) Uani 1 1 d .
H7 H 0.2416 0.5499 -0.0645 0.027 Uiso 1 1 calc R
C8 C 0.3892(3) 0.62596(18) 0.00828(15) 0.0231(6) Uani 1 1 d .
H8 H 0.4083 0.6756 -0.0261 0.028 Uiso 1 1 calc R
C9 C 0.4613(3) 0.62782(18) 0.08062(15) 0.0221(5) Uani 1 1 d .
H9 H 0.5329 0.6775 0.0957 0.027 Uiso 1 1 calc R
C10 C 0.4280(3) 0.55580(17) 0.13147(14) 0.0198(5) Uani 1 1 d .
C11 C 0.5106(3) 0.54740(18) 0.20910(14) 0.0215(5) Uani 1 1 d .
H11A H 0.5265 0.6105 0.2313 0.026 Uiso 1 1 calc R
H11B H 0.6204 0.5186 0.2044 0.026 Uiso 1 1 calc R
C12 C 0.2563(3) 0.56512(19) 0.32194(14) 0.0217(5) Uani 1 1 d .
C13 C 0.1216(3) 0.5143(2) 0.36474(15) 0.0264(6) Uani 1 1 d .
H13A H 0.0413 0.5599 0.3820 0.040 Uiso 1 1 calc R
H13B H 0.1714 0.4816 0.4089 0.040 Uiso 1 1 calc R
H13C H 0.0663 0.4690 0.3307 0.040 Uiso 1 1 calc R
C14 C 0.1736(4) 0.62458(18) 0.25832(16) 0.0255(6) Uani 1 1 d .
H14A H 0.1130 0.5837 0.2223 0.038 Uiso 1 1 calc R
H14B H 0.2578 0.6590 0.2315 0.038 Uiso 1 1 calc R
H14C H 0.0972 0.6689 0.2806 0.038 Uiso 1 1 calc R
C15 C 0.3493(4) 0.6321(2) 0.37654(17) 0.0301(6) Uani 1 1 d .
H15A H 0.2733 0.6796 0.3945 0.045 Uiso 1 1 calc R
H15B H 0.4382 0.6625 0.3498 0.045 Uiso 1 1 calc R
H15C H 0.3958 0.5969 0.4201 0.045 Uiso 1 1 calc R
C16 C 0.5454(3) 0.42719(19) 0.34389(15) 0.0240(6) Uani 1 1 d .
C17 C 0.6797(4) 0.4981(2) 0.36766(17) 0.0313(6) Uani 1 1 d .
H17A H 0.7544 0.4701 0.4064 0.047 Uiso 1 1 calc R
H17B H 0.6286 0.5540 0.3886 0.047 Uiso 1 1 calc R
H17C H 0.7418 0.5154 0.3231 0.047 Uiso 1 1 calc R
C18 C 0.4597(4) 0.3907(2) 0.41455(16) 0.0278(6) Uani 1 1 d .
H18A H 0.5378 0.3538 0.4460 0.042 Uiso 1 1 calc R
H18B H 0.3660 0.3515 0.3984 0.042 Uiso 1 1 calc R
H18C H 0.4207 0.4437 0.4442 0.042 Uiso 1 1 calc R
C19 C 0.6313(4) 0.3438(2) 0.30721(16) 0.0285(6) Uani 1 1 d .
H19A H 0.6836 0.3645 0.2608 0.043 Uiso 1 1 calc R
H19B H 0.5500 0.2953 0.2943 0.043 Uiso 1 1 calc R
H19C H 0.7152 0.3186 0.3431 0.043 Uiso 1 1 calc R
O1 O 0.2167(3) 0.21744(14) 0.28814(12) 0.0325(5) Uani 1 1 d .
C20 C 0.2283(3) 0.27957(19) 0.24944(14) 0.0219(5) Uani 1 1 d .

loop_
_atom_site_aniso_label
_atom_site_aniso_U_11
_atom_site_aniso_U_22
_atom_site_aniso_U_33
_atom_site_aniso_U_23
_atom_site_aniso_U_13
_atom_site_aniso_U_12
Ru1 0.01838(12) 0.01972(12) 0.01414(11) 0.00035(7) 0.00072(8) -0.00132(8)
Cl1 0.0203(3) 0.0350(4) 0.0209(3) 0.0011(3) 0.0000(2) -0.0012(3)
P1 0.0151(3) 0.0229(3) 0.0156(3) -0.0008(2) 0.0003(2) -0.0003(2)
N1 0.0229(12) 0.0250(11) 0.0162(10) -0.0011(9) 0.0018(8) -0.0023(9)
N2 0.0171(11) 0.0208(10) 0.0169(10) 0.0001(8) 0.0029(8) 0.0008(8)
C1 0.0315(16) 0.0250(13) 0.0217(13) 0.0000(11) 0.0011(11) -0.0059(11)
C2 0.0308(16) 0.0300(14) 0.0299(15) -0.0082(12) 0.0038(12) -0.0110(12)
C3 0.0260(15) 0.0404(16) 0.0191(13) -0.0055(12) 0.0012(11) -0.0046(12)
C4 0.0200(13) 0.0322(14) 0.0160(12) 0.0002(10) 0.0028(10) -0.0015(11)
C5 0.0167(12) 0.0246(12) 0.0168(12) -0.0002(10) 0.0019(9) 0.0010(10)
C6 0.0164(12) 0.0226(12) 0.0176(12) -0.0003(10) 0.0025(9) 0.0026(10)
C7 0.0204(13) 0.0286(13) 0.0175(12) 0.0025(10) 0.0007(10) 0.0039(11)
C8 0.0251(14) 0.0215(13) 0.0230(13) 0.0052(10) 0.0051(11) 0.0016(10)
C9 0.0209(14) 0.0220(13) 0.0238(13) -0.0006(10) 0.0048(10) -0.0019(10)
C10 0.0177(13) 0.0200(12) 0.0220(13) -0.0021(10) 0.0042(10) 0.0014(10)
C11 0.0184(13) 0.0259(13) 0.0203(12) -0.0009(10) 0.0029(10) -0.0006(10)
C12 0.0197(14) 0.0253(13) 0.0201(13) -0.0025(10) 0.0019(10) 0.0021(10)
C13 0.0196(14) 0.0383(15) 0.0217(13) -0.0020(12) 0.0040(11) 0.0055(12)
C14 0.0245(14) 0.0250(13) 0.0270(14) 0.0010(11) -0.0006(11) 0.0018(11)
C15 0.0280(16) 0.0314(15) 0.0308(15) -0.0111(12) 0.0002(12) 0.0022(12)
C16 0.0186(14) 0.0303(14) 0.0229(13) -0.0004(11) -0.0023(10) 0.0008(11)
C17 0.0210(14) 0.0409(16) 0.0312(15) -0.0034(13) -0.0079(12) -0.0002(12)
C18 0.0255(15) 0.0368(16) 0.0207(13) 0.0000(11) -0.0051(11) 0.0029(12)
C19 0.0229(15) 0.0324(15) 0.0302(15) 0.0043(12) 0.0009(11) 0.0067(12)
O1 0.0315(12) 0.0317(11) 0.0344(11) 0.0068(10) 0.0022(9) 0.0001(9)
C20 0.0152(13) 0.0313(14) 0.0193(12) -0.0057(11) 0.0011(10) -0.0019(10)

loop_
_atom_type_symbol
_atom_type_description
_atom_type_scat_dispersion_real
_atom_type_scat_dispersion_imag
_atom_type_scat_source
Ru Ru -1.2594 0.8363 'International Tables Vol C Tables 4.2.6.8 and 6.1.1.4'
P P 0.1023 0.0942 'International Tables Vol C Tables 4.2.6.8 and 6.1.1.4'
N N 0.0061 0.0033 'International Tables Vol C Tables 4.2.6.8 and 6.1.1.4'
Cl Cl 0.1484 0.1585 'International Tables Vol C Tables 4.2.6.8 and 6.1.1.4'
C C 0.0033 0.0016 'International Tables Vol C Tables 4.2.6.8 and 6.1.1.4'
H H 0.0000 0.0000 'International Tables Vol C Tables 4.2.6.8 and 6.1.1.4'
O O 0.0106 0.0060 'International Tables Vol C Tables 4.2.6.8 and 6.1.1.4'

loop_
_geom_angle_atom_site_label_1
_geom_angle_atom_site_label_2
_geom_angle_atom_site_label_3
_geom_angle
C20 Ru1 N2 173.34(10)
C20 Ru1 N1 103.22(10)
N2 Ru1 N1 76.69(8)
C20 Ru1 P1 96.73(8)
N2 Ru1 P1 83.02(6)
N1 Ru1 P1 159.65(6)
C20 Ru1 Cl1 93.75(8)
N2 Ru1 Cl1 92.79(6)
N1 Ru1 Cl1 79.92(6)
P1 Ru1 Cl1 102.95(2)
C20 Ru1 H1 87.0(9)
N2 Ru1 H1 86.4(9)
N1 Ru1 H1 90.6(9)
P1 Ru1 H1 86.5(9)
Cl1 Ru1 H1 170.4(9)
C11 P1 C16 103.49(12)
C11 P1 C12 103.18(12)
C16 P1 C12 109.61(12)
C11 P1 Ru1 98.92(8)
C16 P1 Ru1 120.41(9)
C12 P1 Ru1 117.74(8)
C1 N1 C5 118.4(2)
C1 N1 Ru1 126.15(17)
C5 N1 Ru1 114.75(16)
C10 N2 C6 120.7(2)
C10 N2 Ru1 121.93(17)
C6 N2 Ru1 117.34(16)
N1 C1 C2 122.6(3)
N1 C1 H1A 118.7
C2 C1 H1A 118.7
C3 C2 C1 119.0(3)
C3 C2 H2 120.5
C1 C2 H2 120.5
C2 C3 C4 119.5(3)
C2 C3 H3 120.3
C4 C3 H3 120.3
C3 C4 C5 118.9(2)
C3 C4 H4 120.5
C5 C4 H4 120.5
N1 C5 C4 121.6(2)
N1 C5 C6 115.3(2)
C4 C5 C6 123.0(2)
N2 C6 C7 120.9(2)
N2 C6 C5 114.0(2)
C7 C6 C5 125.0(2)
C8 C7 C6 118.6(2)
C8 C7 H7 120.7
C6 C7 H7 120.7
C7 C8 C9 120.3(2)
C7 C8 H8 119.8
C9 C8 H8 119.8
C8 C9 C10 119.3(2)
C8 C9 H9 120.4
C10 C9 H9 120.4
N2 C10 C9 120.0(2)
N2 C10 C11 116.6(2)
C9 C10 C11 123.3(2)
C10 C11 P1 111.40(18)
C10 C11 H11A 109.3
P1 C11 H11A 109.3
C10 C11 H11B 109.3
P1 C11 H11B 109.3
H11A C11 H11B 108.0
C15 C12 C13 109.5(2)
C15 C12 C14 107.4(2)
C13 C12 C14 108.5(2)
C15 C12 P1 115.61(19)
C13 C12 P1 109.00(18)
C14 C12 P1 106.58(17)
C12 C13 H13A 109.5
C12 C13 H13B 109.5
H13A C13 H13B 109.5
C12 C13 H13C 109.5
H13A C13 H13C 109.5
H13B C13 H13C 109.5
C12 C14 H14A 109.5
C12 C14 H14B 109.5
H14A C14 H14B 109.5
C12 C14 H14C 109.5
H14A C14 H14C 109.5
H14B C14 H14C 109.5
C12 C15 H15A 109.5
C12 C15 H15B 109.5
H15A C15 H15B 109.5
C12 C15 H15C 109.5
H15A C15 H15C 109.5
H15B C15 H15C 109.5
C19 C16 C17 107.2(2)
C19 C16 C18 107.6(2)
C17 C16 C18 110.1(2)
C19 C16 P1 108.68(18)
C17 C16 P1 113.31(19)
C18 C16 P1 109.65(19)
C16 C17 H17A 109.5
C16 C17 H17B 109.5
H17A C17 H17B 109.5
C16 C17 H17C 109.5
H17A C17 H17C 109.5
H17B C17 H17C 109.5
C16 C18 H18A 109.5
C16 C18 H18B 109.5
H18A C18 H18B 109.5
C16 C18 H18C 109.5
H18A C18 H18C 109.5
H18B C18 H18C 109.5
C16 C19 H19A 109.5
C16 C19 H19B 109.5
H19A C19 H19B 109.5
C16 C19 H19C 109.5
H19A C19 H19C 109.5
H19B C19 H19C 109.5
O1 C20 Ru1 176.5(2)

loop_
_geom_bond_atom_site_label_1
_geom_bond_atom_site_label_2
_geom_bond_distance
Ru1 C20 1.861(3)
Ru1 N2 2.086(2)
Ru1 N1 2.124(2)
Ru1 P1 2.2859(7)
Ru1 Cl1 2.5547(7)
Ru1 H1 1.76(3)
P1 C11 1.853(3)
P1 C16 1.882(3)
P1 C12 1.891(3)
N1 C1 1.336(3)
N1 C5 1.361(3)
N2 C10 1.348(3)
N2 C6 1.355(3)
C1 C2 1.390(4)
C1 H1A 0.9500
C2 C3 1.371(4)
C2 H2 0.9500
C3 C4 1.386(4)
C3 H3 0.9500
C4 C5 1.392(4)
C4 H4 0.9500
C5 C6 1.479(3)
C6 C7 1.392(3)
C7 C8 1.379(4)
C7 H7 0.9500
C8 C9 1.380(4)
C8 H8 0.9500
C9 C10 1.398(4)
C9 H9 0.9500
C10 C11 1.503(4)
C11 H11A 0.9900
C11 H11B 0.9900
C12 C15 1.535(4)
C12 C13 1.537(4)
C12 C14 1.539(4)
C13 H13A 0.9800
C13 H13B 0.9800
C13 H13C 0.9800
C14 H14A 0.9800
C14 H14B 0.9800
C14 H14C 0.9800
C15 H15A 0.9800
C15 H15B 0.9800
C15 H15C 0.9800
C16 C19 1.538(4)
C16 C17 1.538(4)
C16 C18 1.539(4)
C17 H17A 0.9800
C17 H17B 0.9800
C17 H17C 0.9800
C18 H18A 0.9800
C18 H18B 0.9800
C18 H18C 0.9800
C19 H19A 0.9800
C19 H19B 0.9800
C19 H19C 0.9800
O1 C20 1.126(3)

loop_
_geom_torsion_atom_site_label_1
_geom_torsion_atom_site_label_2
_geom_torsion_atom_site_label_3
_geom_torsion_atom_site_label_4
_geom_torsion
C20 Ru1 P1 C11 153.49(12)
N2 Ru1 P1 C11 -19.81(10)
N1 Ru1 P1 C11 -15.2(2)
Cl1 Ru1 P1 C11 -111.08(9)
C20 Ru1 P1 C16 42.02(13)
N2 Ru1 P1 C16 -131.28(12)
N1 Ru1 P1 C16 -126.6(2)
Cl1 Ru1 P1 C16 137.45(10)
C20 Ru1 P1 C12 -96.43(12)
N2 Ru1 P1 C12 90.27(11)
N1 Ru1 P1 C12 94.9(2)
Cl1 Ru1 P1 C12 -1.00(10)
C20 Ru1 N1 C1 3.9(2)
N2 Ru1 N1 C1 177.1(2)
P1 Ru1 N1 C1 172.35(17)
Cl1 Ru1 N1 C1 -87.6(2)
C20 Ru1 N1 C5 174.42(18)
N2 Ru1 N1 C5 -12.42(17)
P1 Ru1 N1 C5 -17.2(3)
Cl1 Ru1 N1 C5 82.91(17)
N1 Ru1 N2 C10 -167.1(2)
P1 Ru1 N2 C10 11.21(18)
Cl1 Ru1 N2 C10 113.92(18)
N1 Ru1 N2 C6 10.89(17)
P1 Ru1 N2 C6 -170.77(18)
Cl1 Ru1 N2 C6 -68.06(17)
C5 N1 C1 C2 -0.9(4)
Ru1 N1 C1 C2 169.2(2)
N1 C1 C2 C3 0.1(4)
C1 C2 C3 C4 0.8(4)
C2 C3 C4 C5 -0.7(4)
C1 N1 C5 C4 1.0(4)
Ru1 N1 C5 C4 -170.3(2)
C1 N1 C5 C6 -176.4(2)
Ru1 N1 C5 C6 12.4(3)
C3 C4 C5 N1 -0.1(4)
C3 C4 C5 C6 177.0(2)
C10 N2 C6 C7 -5.5(4)
Ru1 N2 C6 C7 176.49(18)
C10 N2 C6 C5 170.3(2)
Ru1 N2 C6 C5 -7.7(3)
N1 C5 C6 N2 -3.3(3)
C4 C5 C6 N2 179.4(2)
N1 C5 C6 C7 172.3(2)
C4 C5 C6 C7 -5.0(4)
N2 C6 C7 C8 2.2(4)
C5 C6 C7 C8 -173.1(2)
C6 C7 C8 C9 1.5(4)
C7 C8 C9 C10 -2.1(4)
C6 N2 C10 C9 4.9(4)
Ru1 N2 C10 C9 -177.15(18)
C6 N2 C10 C11 -171.4(2)
Ru1 N2 C10 C11 6.5(3)
C8 C9 C10 N2 -1.1(4)
C8 C9 C10 C11 174.9(2)
N2 C10 C11 P1 -25.6(3)
C9 C10 C11 P1 158.2(2)
C16 P1 C11 C10 153.74(18)
C12 P1 C11 C10 -92.02(19)
Ru1 P1 C11 C10 29.36(18)
C11 P1 C12 C15 -68.0(2)
C16 P1 C12 C15 41.7(2)
Ru1 P1 C12 C15 -175.64(17)
C11 P1 C12 C13 168.23(18)
C16 P1 C12 C13 -82.0(2)
Ru1 P1 C12 C13 60.59(19)
C11 P1 C12 C14 51.3(2)
C16 P1 C12 C14 161.05(17)
Ru1 P1 C12 C14 -56.34(19)
C11 P1 C16 C19 -79.6(2)
C12 P1 C16 C19 170.88(18)
Ru1 P1 C16 C19 29.4(2)
C11 P1 C16 C17 39.5(2)
C12 P1 C16 C17 -70.0(2)
Ru1 P1 C16 C17 148.51(17)
C11 P1 C16 C18 163.00(18)
C12 P1 C16 C18 53.5(2)
Ru1 P1 C16 C18 -87.99(19)
